data_7008757
loop_
_publ_author_name
'Fondo, Matilde'
'Ocampo, Noelia'
'Garc\'ia-Deibe, Ana M.'
'Corbella, Montserrat'
'Bermejo, Manuel R.'
'Sanmart\'in, Jes\'us'

_publ_section_title
;
 Ferromagnetism in dinuclear copper(ii)-phenolate complexes with
 exogenous O-donor bridges: a comparative study
;
_journal_issue 23
_journal_name_full 'Dalton Transactions'
_journal_page_first 3785
_journal_paper_doi 10.1039/b507068f
_journal_year 2005
_chemical_formula_moiety 'C28 H27 Br3 Cu2 N4 O4), 0.5(C H6 O2), H2 O'
_chemical_formula_sum 'C28.5 H31 Br3 Cu2 N4 O5.5'
_chemical_formula_weight 884.38
_chemical_name_systematic
;
?
;
_space_group_IT_number 14
_symmetry_cell_setting monoclinic
_symmetry_space_group_name_Hall '-P 2ybc'
_symmetry_space_group_name_H-M 'P 1 21/c 1'
_atom_sites_solution_hydrogens geom
_atom_sites_solution_primary direct
_atom_sites_solution_secondary difmap
_audit_creation_method SHELXL-97
_cell_angle_alpha 90.00
_cell_angle_beta 97.937(2)
_cell_angle_gamma 90.00
_cell_formula_units_Z 4
_cell_length_a 9.9213(12)
_cell_length_b 11.4347(14)
_cell_length_c 28.335(3)
_cell_measurement_reflns_used 1538
_cell_measurement_temperature 123(2)
_cell_measurement_theta_max 26.41
_cell_measurement_theta_min 2.36
_cell_volume 3183.7(6)
_computing_cell_refinement 'BRUKER Smart'
_computing_data_collection 'BRUKER Smart'
_computing_structure_refinement 'SHELXL-97 (Sheldrick, 1997)'
_computing_structure_solution 'DIRDIF 96 (Beurskens, 1996)'
_diffrn_ambient_temperature 123(2)
_diffrn_measured_fraction_theta_full 0.967
_diffrn_measured_fraction_theta_max 0.967
_diffrn_measurement_device_type 'Smart-CCD-1000 BRUKER'
_diffrn_measurement_method 'omega scans'
_diffrn_radiation_monochromator graphite
_diffrn_radiation_source 'fine-focus sealed tube'
_diffrn_radiation_type MoK\a
_diffrn_radiation_wavelength 0.71073
_diffrn_reflns_av_R_equivalents 0.0740
_diffrn_reflns_av_sigmaI/netI 0.0544
_diffrn_reflns_limit_h_max 13
_diffrn_reflns_limit_h_min -13
_diffrn_reflns_limit_k_max 15
_diffrn_reflns_limit_k_min 0
_diffrn_reflns_limit_l_max 37
_diffrn_reflns_limit_l_min 0
_diffrn_reflns_number 30108
_diffrn_reflns_theta_full 28.37
_diffrn_reflns_theta_max 28.37
_diffrn_reflns_theta_min 1.92
_exptl_absorpt_coefficient_mu 5.147
_exptl_absorpt_correction_T_max 1.00000
_exptl_absorpt_correction_T_min 0.33227
_exptl_absorpt_correction_type empirical
_exptl_absorpt_process_details SADABS
_exptl_crystal_colour green
_exptl_crystal_density_diffrn 1.845
_exptl_crystal_density_method 'not measured'
_exptl_crystal_description plate
_exptl_crystal_F_000 1748
_exptl_crystal_size_max 0.55
_exptl_crystal_size_mid 0.24
_exptl_crystal_size_min 0.05
_refine_diff_density_max 0.797
_refine_diff_density_min -0.606
_refine_diff_density_rms 0.127
_refine_ls_extinction_method none
_refine_ls_goodness_of_fit_ref 1.029
_refine_ls_hydrogen_treatment constr
_refine_ls_matrix_type full
_refine_ls_number_parameters 402
_refine_ls_number_reflns 7709
_refine_ls_number_restraints 0
_refine_ls_restrained_S_all 1.029
_refine_ls_R_factor_all 0.0813
_refine_ls_R_factor_gt 0.0386
_refine_ls_shift/su_max 0.000
_refine_ls_shift/su_mean 0.000
_refine_ls_structure_factor_coef Fsqd
_refine_ls_weighting_details 'calc w=1/[\s^2^(Fo^2^)+(0.0261P)^2^+9.6744P] where P=(Fo^2^+2Fc^2^)/3'
_refine_ls_weighting_scheme calc
_refine_ls_wR_factor_gt 0.0782
_refine_ls_wR_factor_ref 0.0968
_reflns_number_gt 5194
_reflns_number_total 7709
_reflns_threshold_expression >2sigma(I)
_cod_data_source_file b507068f.txt
_cod_data_source_block 3_0.5MeOH.H2O
_cod_depositor_comments
;
The following automatic conversions were performed:
'_symmetry_cell_setting' value 'Monoclinic' changed to 'monoclinic'
according to '/home/saulius/struct/CIF-dictionaries/cif_core.dic'
dictionary named 'cif_core.dic' version 2.4.1 from 2010-06-29.

Automatic conversion script
Id: cif_fix_enum 1527 2010-12-29 10:47:43Z saulius 
;
_cod_original_sg_symbol_H-M 'P 21/c'
_cod_original_formula_sum 'C28.50 H31 Br3 Cu2 N4 O5.50'
_cod_database_code 7008757

loop_
_symmetry_equiv_pos_as_xyz
'x, y, z'
'-x, y+1/2, -z+1/2'
'-x, -y, -z'
'x, -y-1/2, z-1/2'

loop_
_atom_site_label
_atom_site_type_symbol
_atom_site_fract_x
_atom_site_fract_y
_atom_site_fract_z
_atom_site_U_iso_or_equiv
_atom_site_adp_type
_atom_site_occupancy
_atom_site_symmetry_multiplicity
_atom_site_calc_flag
_atom_site_refinement_flags
_atom_site_disorder_assembly
_atom_site_disorder_group
Cu11 Cu 0.36296(5) 0.29944(5) 0.245764(17) 0.02264(12) Uani 1 1 d . . .
Cu12 Cu 0.22227(5) 0.20757(5) 0.149524(17) 0.02231(12) Uani 1 1 d . . .
O101 O 0.3028(3) 0.2358(3) 0.30285(10) 0.0247(6) Uani 1 1 d . . .
O102 O 0.1312(3) 0.0639(3) 0.16178(10) 0.0318(7) Uani 1 1 d . . .
O103 O 0.4240(3) 0.1733(2) 0.19228(9) 0.0212(6) Uani 1 1 d . . .
N101 N 0.5390(4) 0.3445(3) 0.28112(12) 0.0243(8) Uani 1 1 d . . .
N102 N 0.2397(3) 0.1598(3) 0.08434(12) 0.0232(7) Uani 1 1 d . . .
N103 N 0.4115(4) 0.4358(3) 0.19742(12) 0.0245(8) Uani 1 1 d . . .
N104 N 0.2923(3) 0.3715(3) 0.12687(12) 0.0222(7) Uani 1 1 d . . .
O1S O 0.1881(3) 0.2796(3) 0.20849(10) 0.0277(7) Uani 1 1 d . . .
C1S C 0.0676(6) 0.2598(10) 0.2275(2) 0.104(4) Uani 1 1 d . . .
H1S1 H 0.0830 0.1995 0.2522 0.156 Uiso 1 1 calc R . .
H1S2 H -0.0033 0.2336 0.2022 0.156 Uiso 1 1 calc R . .
H1S3 H 0.0386 0.3324 0.2415 0.156 Uiso 1 1 calc R . .
C100 C 0.3733(4) 0.2232(4) 0.34522(14) 0.0225(9) Uani 1 1 d . . .
C101 C 0.3164(4) 0.1596(4) 0.38040(15) 0.0248(9) Uani 1 1 d . . .
H101 H 0.2275 0.1281 0.3727 0.030 Uiso 1 1 calc R . .
C102 C 0.3850(4) 0.1416(4) 0.42557(14) 0.0249(9) Uani 1 1 d . . .
H102 H 0.3430 0.0999 0.4486 0.030 Uiso 1 1 calc R . .
C103 C 0.5165(4) 0.1853(4) 0.43698(14) 0.0244(9) Uani 1 1 d . . .
Br1 Br 0.61393(5) 0.15913(4) 0.498752(15) 0.03174(12) Uani 1 1 d . . .
C104 C 0.5761(4) 0.2463(4) 0.40406(15) 0.0276(10) Uani 1 1 d . . .
H104 H 0.6656 0.2760 0.4124 0.033 Uiso 1 1 calc R . .
C105 C 0.5069(4) 0.2660(4) 0.35786(14) 0.0235(9) Uani 1 1 d . . .
C106 C 0.5795(4) 0.3296(4) 0.32565(15) 0.0255(9) Uani 1 1 d . . .
H106 H 0.6643 0.3634 0.3384 0.031 Uiso 1 1 calc R . .
C107 C 0.6246(5) 0.4121(4) 0.25277(15) 0.0316(11) Uani 1 1 d . . .
H10A H 0.6701 0.3592 0.2322 0.038 Uiso 1 1 calc R . .
H10B H 0.6954 0.4551 0.2740 0.038 Uiso 1 1 calc R . .
C108 C 0.5335(5) 0.4964(4) 0.22274(15) 0.0313(10) Uani 1 1 d . . .
H10C H 0.5041 0.5588 0.2433 0.038 Uiso 1 1 calc R . .
H10D H 0.5847 0.5334 0.1991 0.038 Uiso 1 1 calc R . .
C109 C 0.2930(5) 0.5160(4) 0.18840(16) 0.0312(10) Uani 1 1 d . . .
H10E H 0.3234 0.5979 0.1855 0.037 Uiso 1 1 calc R . .
H10F H 0.2364 0.5114 0.2145 0.037 Uiso 1 1 calc R . .
C110 C 0.2130(5) 0.4734(4) 0.14131(16) 0.0331(11) Uani 1 1 d . . .
H11A H 0.1198 0.4492 0.1459 0.040 Uiso 1 1 calc R . .
H11B H 0.2066 0.5357 0.1169 0.040 Uiso 1 1 calc R . .
C111 C 0.2783(5) 0.3648(4) 0.07411(14) 0.0267(9) Uani 1 1 d . . .
H11C H 0.3392 0.4231 0.0621 0.032 Uiso 1 1 calc R . .
H11D H 0.1835 0.3839 0.0605 0.032 Uiso 1 1 calc R . .
C112 C 0.3141(4) 0.2437(4) 0.05813(14) 0.0243(9) Uani 1 1 d . . .
H11E H 0.2867 0.2348 0.0234 0.029 Uiso 1 1 calc R . .
H11F H 0.4133 0.2302 0.0654 0.029 Uiso 1 1 calc R . .
C113 C 0.1903(4) 0.0676(4) 0.06267(15) 0.0253(9) Uani 1 1 d . . .
H113 H 0.1994 0.0598 0.0299 0.030 Uiso 1 1 calc R . .
C114 C 0.1218(4) -0.0257(4) 0.08449(15) 0.0253(9) Uani 1 1 d . . .
C115 C 0.0845(4) -0.1250(4) 0.05586(17) 0.0284(10) Uani 1 1 d . . .
H115 H 0.0962 -0.1248 0.0231 0.034 Uiso 1 1 calc R . .
C116 C 0.0314(4) -0.2217(4) 0.07531(16) 0.0310(10) Uani 1 1 d . . .
C117 C 0.0125(5) -0.2223(5) 0.12296(17) 0.0425(13) Uani 1 1 d . . .
H117 H -0.0226 -0.2900 0.1364 0.051 Uiso 1 1 calc R . .
Br2 Br -0.01697(5) -0.35714(4) 0.037384(19) 0.03775(13) Uani 1 1 d . . .
C118 C 0.0442(5) -0.1256(5) 0.15063(17) 0.0402(13) Uani 1 1 d . . .
H118 H 0.0284 -0.1274 0.1829 0.048 Uiso 1 1 calc R . .
C119 C 0.0998(4) -0.0227(4) 0.13304(16) 0.0283(10) Uani 1 1 d . . .
C120 C 0.4343(4) 0.3997(4) 0.14873(14) 0.0217(9) Uani 1 1 d . . .
H120 H 0.4642 0.4704 0.1322 0.026 Uiso 1 1 calc R . .
C121 C 0.5402(4) 0.3073(4) 0.14735(13) 0.0205(8) Uani 1 1 d . . .
C122 C 0.6524(4) 0.3319(4) 0.12499(14) 0.0219(9) Uani 1 1 d . . .
H122 H 0.6584 0.4050 0.1094 0.026 Uiso 1 1 calc R . .
C123 C 0.7555(4) 0.2512(4) 0.12512(15) 0.0277(10) Uani 1 1 d . . .
Br3 Br 0.90520(5) 0.28461(5) 0.091641(17) 0.04104(14) Uani 1 1 d . . .
C124 C 0.7502(5) 0.1450(4) 0.14828(16) 0.0326(11) Uani 1 1 d . . .
H124 H 0.8227 0.0905 0.1489 0.039 Uiso 1 1 calc R . .
C125 C 0.6383(4) 0.1196(4) 0.17047(15) 0.0260(9) Uani 1 1 d . . .
H125 H 0.6345 0.0462 0.1859 0.031 Uiso 1 1 calc R . .
C126 C 0.5297(4) 0.1982(4) 0.17104(13) 0.0197(8) Uani 1 1 d . . .
O1W O 0.050(2) 0.108(2) 0.3025(8) 0.025(9) Uiso 0.126(13) 1 d P A 1
O1W' O 0.063(3) 0.024(3) 0.2781(11) 0.029(7) Uiso 0.41(3) 1 d P A 1
O2S O 0.6879(9) 0.0465(8) 0.0316(3) 0.064(3) Uiso 0.521(9) 1 d P B 3
H2S H 0.6463 0.0872 0.0497 0.096 Uiso 0.521(9) 1 calc PR B 3
C2S C 0.5922(12) -0.0488(11) 0.0079(4) 0.056(3) Uiso 0.521(9) 1 d P B 3
H2S1 H 0.6144 -0.1238 0.0239 0.084 Uiso 0.521(9) 1 calc PR B 3
H2S2 H 0.6035 -0.0553 -0.0258 0.084 Uiso 0.521(9) 1 calc PR B 3
H2S3 H 0.4978 -0.0279 0.0106 0.084 Uiso 0.521(9) 1 calc PR B 3
O2W O 0.6976(17) -0.0522(13) 0.0627(5) 0.033(5) Uiso 0.21(9) 1 d P B 4
O2W' O 0.6112(18) -0.0087(14) 0.0527(6) 0.036(8) Uiso 0.34(2) 1 d P C 5

loop_
_atom_site_aniso_label
_atom_site_aniso_U_11
_atom_site_aniso_U_22
_atom_site_aniso_U_33
_atom_site_aniso_U_23
_atom_site_aniso_U_13
_atom_site_aniso_U_12
Cu11 0.0232(3) 0.0296(3) 0.0150(2) -0.0006(2) 0.00217(19) -0.0006(2)
Cu12 0.0202(2) 0.0314(3) 0.0153(2) 0.0012(2) 0.00215(19) -0.0017(2)
O101 0.0236(15) 0.0328(17) 0.0172(14) 0.0013(12) 0.0010(11) 0.0005(13)
O102 0.0325(17) 0.046(2) 0.0159(15) 0.0010(14) 0.0009(13) -0.0155(15)
O103 0.0209(14) 0.0237(15) 0.0192(14) 0.0034(11) 0.0033(11) -0.0020(12)
N101 0.0272(19) 0.029(2) 0.0169(17) -0.0001(15) 0.0030(14) -0.0039(16)
N102 0.0236(18) 0.029(2) 0.0167(17) 0.0049(15) 0.0029(14) 0.0006(15)
N103 0.036(2) 0.0215(18) 0.0162(17) -0.0031(14) 0.0046(15) 0.0017(16)
N104 0.0233(18) 0.0221(19) 0.0211(18) 0.0022(14) 0.0030(14) 0.0066(14)
O1S 0.0220(15) 0.0449(19) 0.0165(14) -0.0016(13) 0.0040(11) 0.0023(14)
C1S 0.032(3) 0.248(11) 0.036(3) -0.036(5) 0.017(3) -0.020(5)
C100 0.027(2) 0.026(2) 0.0152(19) -0.0036(16) 0.0034(16) 0.0045(18)
C101 0.023(2) 0.030(2) 0.022(2) -0.0022(18) 0.0044(17) -0.0020(18)
C102 0.028(2) 0.030(2) 0.017(2) 0.0001(17) 0.0068(17) 0.0033(19)
C103 0.030(2) 0.029(2) 0.0134(19) -0.0041(16) 0.0006(16) 0.0058(18)
Br1 0.0380(3) 0.0382(3) 0.0171(2) -0.00033(18) -0.00299(18) 0.0014(2)
C104 0.025(2) 0.037(3) 0.020(2) -0.0059(18) 0.0010(17) -0.0038(19)
C105 0.026(2) 0.027(2) 0.017(2) -0.0028(17) 0.0027(16) -0.0013(18)
C106 0.025(2) 0.030(2) 0.021(2) -0.0039(18) 0.0017(17) -0.0050(18)
C107 0.035(3) 0.038(3) 0.021(2) -0.001(2) 0.0037(19) -0.018(2)
C108 0.047(3) 0.027(2) 0.020(2) -0.0022(18) 0.004(2) -0.011(2)
C109 0.044(3) 0.025(2) 0.027(2) 0.0002(18) 0.010(2) 0.009(2)
C110 0.041(3) 0.028(3) 0.031(3) 0.0035(19) 0.008(2) 0.013(2)
C111 0.033(2) 0.027(2) 0.018(2) 0.0065(17) 0.0000(17) 0.0025(19)
C112 0.026(2) 0.031(2) 0.016(2) 0.0036(17) 0.0050(16) -0.0007(18)
C113 0.023(2) 0.030(2) 0.022(2) 0.0029(18) 0.0018(17) 0.0054(18)
C114 0.017(2) 0.032(2) 0.026(2) 0.0045(18) -0.0002(17) -0.0002(18)
C115 0.021(2) 0.031(3) 0.032(2) 0.0017(19) 0.0005(18) -0.0020(18)
C116 0.022(2) 0.034(3) 0.033(2) 0.002(2) -0.0069(18) -0.0063(19)
C117 0.037(3) 0.053(3) 0.034(3) 0.012(2) -0.007(2) -0.023(2)
Br2 0.0333(3) 0.0333(3) 0.0438(3) 0.0013(2) -0.0049(2) -0.0057(2)
C118 0.039(3) 0.057(3) 0.023(2) 0.007(2) -0.001(2) -0.025(3)
C119 0.018(2) 0.040(3) 0.025(2) 0.0055(19) -0.0047(17) -0.0061(19)
C120 0.027(2) 0.022(2) 0.0166(19) 0.0011(16) 0.0051(16) -0.0014(17)
C121 0.026(2) 0.022(2) 0.0134(18) -0.0020(16) 0.0016(15) -0.0015(17)
C122 0.022(2) 0.026(2) 0.0167(19) 0.0032(16) -0.0005(15) -0.0059(17)
C123 0.018(2) 0.043(3) 0.023(2) 0.0064(19) 0.0027(17) -0.0039(19)
Br3 0.0202(2) 0.0740(4) 0.0296(2) 0.0123(2) 0.00579(18) -0.0024(2)
C124 0.025(2) 0.044(3) 0.028(2) 0.006(2) 0.0018(18) 0.009(2)
C125 0.026(2) 0.029(2) 0.024(2) 0.0059(18) 0.0041(17) 0.0002(18)
C126 0.023(2) 0.020(2) 0.0150(18) -0.0017(16) -0.0001(15) 0.0005(17)

loop_
_atom_type_symbol
_atom_type_description
_atom_type_scat_dispersion_real
_atom_type_scat_dispersion_imag
_atom_type_scat_source
C C 0.0033 0.0016 'International Tables Vol C Tables 4.2.6.8 and 6.1.1.4'
H H 0.0000 0.0000 'International Tables Vol C Tables 4.2.6.8 and 6.1.1.4'
Br Br -0.2901 2.4595 'International Tables Vol C Tables 4.2.6.8 and 6.1.1.4'
Cu Cu 0.3201 1.2651 'International Tables Vol C Tables 4.2.6.8 and 6.1.1.4'
N N 0.0061 0.0033 'International Tables Vol C Tables 4.2.6.8 and 6.1.1.4'
O O 0.0106 0.0060 'International Tables Vol C Tables 4.2.6.8 and 6.1.1.4'

loop_
_geom_angle_atom_site_label_1
_geom_angle_atom_site_label_2
_geom_angle_atom_site_label_3
_geom_angle
_geom_angle_site_symmetry_1
_geom_angle_site_symmetry_3
_geom_angle_publ_flag
O1S Cu11 O101 93.21(12) . . ?
O1S Cu11 N101 171.39(15) . . ?
O101 Cu11 N101 91.55(13) . . ?
O1S Cu11 N103 89.99(13) . . ?
O101 Cu11 N103 156.13(13) . . ?
N101 Cu11 N103 82.78(14) . . ?
O1S Cu11 O103 81.91(11) . . ?
O101 Cu11 O103 117.80(11) . . ?
N101 Cu11 O103 102.16(13) . . ?
N103 Cu11 O103 86.08(11) . . ?
O102 Cu12 O1S 93.72(13) . . ?
O102 Cu12 N102 92.12(14) . . ?
O1S Cu12 N102 169.48(14) . . ?
O102 Cu12 N104 169.90(13) . . ?
O1S Cu12 N104 89.35(13) . . ?
N102 Cu12 N104 83.46(14) . . ?
O102 Cu12 O103 99.21(12) . . ?
O1S Cu12 O103 81.76(11) . . ?
N102 Cu12 O103 105.92(12) . . ?
N104 Cu12 O103 90.75(11) . . ?
C100 O101 Cu11 128.2(3) . . ?
C119 O102 Cu12 128.1(3) . . ?
C126 O103 Cu12 115.3(2) . . ?
C126 O103 Cu11 118.7(2) . . ?
Cu12 O103 Cu11 87.01(10) . . ?
C106 N101 C107 118.8(4) . . ?
C106 N101 Cu11 127.3(3) . . ?
C107 N101 Cu11 113.7(3) . . ?
C113 N102 C112 118.6(4) . . ?
C113 N102 Cu12 127.1(3) . . ?
C112 N102 Cu12 114.2(3) . . ?
C109 N103 C120 103.3(3) . . ?
C109 N103 C108 111.5(3) . . ?
C120 N103 C108 111.0(3) . . ?
C109 N103 Cu11 108.2(3) . . ?
C120 N103 Cu11 117.4(3) . . ?
C108 N103 Cu11 105.4(2) . . ?
C111 N104 C110 109.7(3) . . ?
C111 N104 C120 112.4(3) . . ?
C110 N104 C120 102.8(3) . . ?
C111 N104 Cu12 105.6(3) . . ?
C110 N104 Cu12 113.4(3) . . ?
C120 N104 Cu12 113.1(2) . . ?
C1S O1S Cu11 124.4(3) . . ?
C1S O1S Cu12 121.7(4) . . ?
Cu11 O1S Cu12 105.85(13) . . ?
O1S C1S H1S1 109.5 . . ?
O1S C1S H1S2 109.5 . . ?
H1S1 C1S H1S2 109.5 . . ?
O1S C1S H1S3 109.5 . . ?
H1S1 C1S H1S3 109.5 . . ?
H1S2 C1S H1S3 109.5 . . ?
O101 C100 C105 123.9(4) . . ?
O101 C100 C101 119.2(4) . . ?
C105 C100 C101 116.9(4) . . ?
C102 C101 C100 122.5(4) . . ?
C102 C101 H101 118.7 . . ?
C100 C101 H101 118.7 . . ?
C101 C102 C103 119.2(4) . . ?
C101 C102 H102 120.4 . . ?
C103 C102 H102 120.4 . . ?
C104 C103 C102 120.4(4) . . ?
C104 C103 Br1 119.8(3) . . ?
C102 C103 Br1 119.8(3) . . ?
C103 C104 C105 121.1(4) . . ?
C103 C104 H104 119.5 . . ?
C105 C104 H104 119.5 . . ?
C104 C105 C100 120.0(4) . . ?
C104 C105 C106 116.7(4) . . ?
C100 C105 C106 123.4(4) . . ?
N101 C106 C105 125.2(4) . . ?
N101 C106 H106 117.4 . . ?
C105 C106 H106 117.4 . . ?
N101 C107 C108 107.4(4) . . ?
N101 C107 H10A 110.2 . . ?
C108 C107 H10A 110.2 . . ?
N101 C107 H10B 110.2 . . ?
C108 C107 H10B 110.2 . . ?
H10A C107 H10B 108.5 . . ?
N103 C108 C107 111.1(4) . . ?
N103 C108 H10C 109.4 . . ?
C107 C108 H10C 109.4 . . ?
N103 C108 H10D 109.4 . . ?
C107 C108 H10D 109.4 . . ?
H10C C108 H10D 108.0 . . ?
N103 C109 C110 104.8(3) . . ?
N103 C109 H10E 110.8 . . ?
C110 C109 H10E 110.8 . . ?
N103 C109 H10F 110.8 . . ?
C110 C109 H10F 110.8 . . ?
H10E C109 H10F 108.9 . . ?
N104 C110 C109 104.9(3) . . ?
N104 C110 H11A 110.8 . . ?
C109 C110 H11A 110.8 . . ?
N104 C110 H11B 110.8 . . ?
C109 C110 H11B 110.8 . . ?
H11A C110 H11B 108.8 . . ?
N104 C111 C112 110.8(3) . . ?
N104 C111 H11C 109.5 . . ?
C112 C111 H11C 109.5 . . ?
N104 C111 H11D 109.5 . . ?
C112 C111 H11D 109.5 . . ?
H11C C111 H11D 108.1 . . ?
N102 C112 C111 106.9(3) . . ?
N102 C112 H11E 110.3 . . ?
C111 C112 H11E 110.3 . . ?
N102 C112 H11F 110.3 . . ?
C111 C112 H11F 110.3 . . ?
H11E C112 H11F 108.6 . . ?
N102 C113 C114 124.9(4) . . ?
N102 C113 H113 117.6 . . ?
C114 C113 H113 117.6 . . ?
C115 C114 C119 120.7(4) . . ?
C115 C114 C113 116.6(4) . . ?
C119 C114 C113 122.6(4) . . ?
C116 C115 C114 120.1(4) . . ?
C116 C115 H115 120.0 . . ?
C114 C115 H115 120.0 . . ?
C115 C116 C117 120.3(4) . . ?
C115 C116 Br2 120.6(4) . . ?
C117 C116 Br2 119.1(4) . . ?
C118 C117 C116 120.2(5) . . ?
C118 C117 H117 119.9 . . ?
C116 C117 H117 119.9 . . ?
C117 C118 C119 122.6(5) . . ?
C117 C118 H118 118.7 . . ?
C119 C118 H118 118.7 . . ?
O102 C119 C118 119.0(4) . . ?
O102 C119 C114 124.9(4) . . ?
C118 C119 C114 116.0(4) . . ?
N103 C120 N104 100.9(3) . . ?
N103 C120 C121 114.7(3) . . ?
N104 C120 C121 117.6(3) . . ?
N103 C120 H120 107.7 . . ?
N104 C120 H120 107.7 . . ?
C121 C120 H120 107.7 . . ?
C122 C121 C126 120.6(4) . . ?
C122 C121 C120 118.8(4) . . ?
C126 C121 C120 120.5(4) . . ?
C123 C122 C121 120.4(4) . . ?
C123 C122 H122 119.8 . . ?
C121 C122 H122 119.8 . . ?
C122 C123 C124 120.9(4) . . ?
C122 C123 Br3 119.5(3) . . ?
C124 C123 Br3 119.6(3) . . ?
C125 C124 C123 119.1(4) . . ?
C125 C124 H124 120.5 . . ?
C123 C124 H124 120.5 . . ?
C124 C125 C126 122.4(4) . . ?
C124 C125 H125 118.8 . . ?
C126 C125 H125 118.8 . . ?
O103 C126 C125 122.0(4) . . ?
O103 C126 C121 121.4(4) . . ?
C125 C126 C121 116.6(4) . . ?

loop_
_geom_bond_atom_site_label_1
_geom_bond_atom_site_label_2
_geom_bond_distance
_geom_bond_site_symmetry_2
_geom_bond_publ_flag
Cu11 O1S 1.916(3) . ?
Cu11 O101 1.941(3) . ?
Cu11 N101 1.958(3) . ?
Cu11 N103 2.173(4) . ?
Cu11 O103 2.236(3) . ?
Cu12 O102 1.930(3) . ?
Cu12 O1S 1.934(3) . ?
Cu12 N102 1.956(3) . ?
Cu12 N104 2.129(3) . ?
Cu12 O103 2.227(3) . ?
O101 C100 1.311(5) . ?
O102 C119 1.292(5) . ?
O103 C126 1.310(5) . ?
N101 C106 1.282(5) . ?
N101 C107 1.468(5) . ?
N102 C113 1.283(5) . ?
N102 C112 1.472(5) . ?
N103 C109 1.485(6) . ?
N103 C120 1.487(5) . ?
N103 C108 1.490(6) . ?
N104 C111 1.484(5) . ?
N104 C110 1.494(5) . ?
N104 C120 1.494(5) . ?
O1S C1S 1.396(6) . ?
C1S H1S1 0.9800 . ?
C1S H1S2 0.9800 . ?
C1S H1S3 0.9800 . ?
C100 C105 1.412(6) . ?
C100 C101 1.413(6) . ?
C101 C102 1.380(6) . ?
C101 H101 0.9500 . ?
C102 C103 1.393(6) . ?
C102 H102 0.9500 . ?
C103 C104 1.363(6) . ?
C103 Br1 1.903(4) . ?
C104 C105 1.410(6) . ?
C104 H104 0.9500 . ?
C105 C106 1.436(6) . ?
C106 H106 0.9500 . ?
C107 C108 1.503(6) . ?
C107 H10A 0.9900 . ?
C107 H10B 0.9900 . ?
C108 H10C 0.9900 . ?
C108 H10D 0.9900 . ?
C109 C110 1.535(6) . ?
C109 H10E 0.9900 . ?
C109 H10F 0.9900 . ?
C110 H11A 0.9900 . ?
C110 H11B 0.9900 . ?
C111 C112 1.515(6) . ?
C111 H11C 0.9900 . ?
C111 H11D 0.9900 . ?
C112 H11E 0.9900 . ?
C112 H11F 0.9900 . ?
C113 C114 1.449(6) . ?
C113 H113 0.9500 . ?
C114 C115 1.415(6) . ?
C114 C119 1.422(6) . ?
C115 C116 1.372(6) . ?
C115 H115 0.9500 . ?
C116 C117 1.389(7) . ?
C116 Br2 1.908(5) . ?
C117 C118 1.366(7) . ?
C117 H117 0.9500 . ?
C118 C119 1.419(6) . ?
C118 H118 0.9500 . ?
C120 C121 1.494(6) . ?
C120 H120 1.0000 . ?
C121 C122 1.384(5) . ?
C121 C126 1.428(5) . ?
C122 C123 1.377(6) . ?
C122 H122 0.9500 . ?
C123 C124 1.384(6) . ?
C123 Br3 1.909(4) . ?
C124 C125 1.381(6) . ?
C124 H124 0.9500 . ?
C125 C126 1.405(6) . ?
C125 H125 0.9500 . ?
O2S C2S 1.537(15) . ?
O2S H2S 0.8400 . ?
C2S H2S1 0.9800 . ?
C2S H2S2 0.9800 . ?
C2S H2S3 0.9800 . ?

loop_
_geom_torsion_atom_site_label_1
_geom_torsion_atom_site_label_2
_geom_torsion_atom_site_label_3
_geom_torsion_atom_site_label_4
_geom_torsion
_geom_torsion_site_symmetry_1
_geom_torsion_site_symmetry_2
_geom_torsion_site_symmetry_3
_geom_torsion_site_symmetry_4
_geom_torsion_publ_flag
O1S Cu11 O101 C100 -179.1(3) . . . . ?
N101 Cu11 O101 C100 -6.3(3) . . . . ?
N103 Cu11 O101 C100 -81.8(5) . . . . ?
O103 Cu11 O101 C100 98.4(3) . . . . ?
O1S Cu12 O102 C119 170.6(4) . . . . ?
N102 Cu12 O102 C119 -0.7(4) . . . . ?
N104 Cu12 O102 C119 63.1(9) . . . . ?
O103 Cu12 O102 C119 -107.2(4) . . . . ?
O102 Cu12 O103 C126 134.4(3) . . . . ?
O1S Cu12 O103 C126 -133.2(3) . . . . ?
N102 Cu12 O103 C126 39.5(3) . . . . ?
N104 Cu12 O103 C126 -43.9(3) . . . . ?
O102 Cu12 O103 Cu11 -105.20(12) . . . . ?
O1S Cu12 O103 Cu11 -12.74(11) . . . . ?
N102 Cu12 O103 Cu11 159.91(12) . . . . ?
N104 Cu12 O103 Cu11 76.50(11) . . . . ?
O1S Cu11 O103 C126 130.2(3) . . . . ?
O101 Cu11 O103 C126 -140.4(3) . . . . ?
N101 Cu11 O103 C126 -42.1(3) . . . . ?
N103 Cu11 O103 C126 39.7(3) . . . . ?
O1S Cu11 O103 Cu12 12.85(11) . . . . ?
O101 Cu11 O103 Cu12 102.23(12) . . . . ?
N101 Cu11 O103 Cu12 -159.44(12) . . . . ?
N103 Cu11 O103 Cu12 -77.70(12) . . . . ?
O101 Cu11 N101 C106 -0.1(4) . . . . ?
N103 Cu11 N101 C106 156.7(4) . . . . ?
O103 Cu11 N101 C106 -119.0(4) . . . . ?
O101 Cu11 N101 C107 -173.9(3) . . . . ?
N103 Cu11 N101 C107 -17.2(3) . . . . ?
O103 Cu11 N101 C107 67.2(3) . . . . ?
O102 Cu12 N102 C113 5.3(4) . . . . ?
O1S Cu12 N102 C113 -118.4(7) . . . . ?
N104 Cu12 N102 C113 -165.6(4) . . . . ?
O103 Cu12 N102 C113 105.5(4) . . . . ?
O102 Cu12 N102 C112 -177.1(3) . . . . ?
O1S Cu12 N102 C112 59.2(8) . . . . ?
N104 Cu12 N102 C112 12.0(3) . . . . ?
O103 Cu12 N102 C112 -76.9(3) . . . . ?
O1S Cu11 N103 C109 46.2(3) . . . . ?
O101 Cu11 N103 C109 -51.7(4) . . . . ?
N101 Cu11 N103 C109 -129.1(3) . . . . ?
O103 Cu11 N103 C109 128.1(3) . . . . ?
O1S Cu11 N103 C120 -70.1(3) . . . . ?
O101 Cu11 N103 C120 -168.0(3) . . . . ?
N101 Cu11 N103 C120 114.6(3) . . . . ?
O103 Cu11 N103 C120 11.8(3) . . . . ?
O1S Cu11 N103 C108 165.7(3) . . . . ?
O101 Cu11 N103 C108 67.8(4) . . . . ?
N101 Cu11 N103 C108 -9.6(3) . . . . ?
O103 Cu11 N103 C108 -112.4(3) . . . . ?
O102 Cu12 N104 C111 -50.0(9) . . . . ?
O1S Cu12 N104 C111 -157.8(3) . . . . ?
N102 Cu12 N104 C111 14.5(3) . . . . ?
O103 Cu12 N104 C111 120.4(2) . . . . ?
O102 Cu12 N104 C110 70.2(8) . . . . ?
O1S Cu12 N104 C110 -37.7(3) . . . . ?
N102 Cu12 N104 C110 134.6(3) . . . . ?
O103 Cu12 N104 C110 -119.5(3) . . . . ?
O102 Cu12 N104 C120 -173.3(7) . . . . ?
O1S Cu12 N104 C120 78.9(3) . . . . ?
N102 Cu12 N104 C120 -108.8(3) . . . . ?
O103 Cu12 N104 C120 -2.9(3) . . . . ?
O101 Cu11 O1S C1S 15.9(6) . . . . ?
N103 Cu11 O1S C1S -140.4(6) . . . . ?
O103 Cu11 O1S C1S 133.6(6) . . . . ?
O101 Cu11 O1S Cu12 -133.05(15) . . . . ?
N103 Cu11 O1S Cu12 70.62(15) . . . . ?
O103 Cu11 O1S Cu12 -15.42(13) . . . . ?
O102 Cu12 O1S C1S -35.7(5) . . . . ?
N102 Cu12 O1S C1S 87.9(9) . . . . ?
N104 Cu12 O1S C1S 134.6(5) . . . . ?
O103 Cu12 O1S C1S -134.5(5) . . . . ?
O102 Cu12 O1S Cu11 114.27(15) . . . . ?
N102 Cu12 O1S Cu11 -122.1(7) . . . . ?
N104 Cu12 O1S Cu11 -75.36(15) . . . . ?
O103 Cu12 O1S Cu11 15.49(13) . . . . ?
Cu11 O101 C100 C105 6.5(6) . . . . ?
Cu11 O101 C100 C101 -171.0(3) . . . . ?
O101 C100 C101 C102 179.3(4) . . . . ?
C105 C100 C101 C102 1.6(6) . . . . ?
C100 C101 C102 C103 -1.3(6) . . . . ?
C101 C102 C103 C104 0.7(6) . . . . ?
C101 C102 C103 Br1 -179.0(3) . . . . ?
C102 C103 C104 C105 -0.4(7) . . . . ?
Br1 C103 C104 C105 179.3(3) . . . . ?
C103 C104 C105 C100 0.6(7) . . . . ?
C103 C104 C105 C106 -179.1(4) . . . . ?
O101 C100 C105 C104 -178.8(4) . . . . ?
C101 C100 C105 C104 -1.2(6) . . . . ?
O101 C100 C105 C106 0.9(7) . . . . ?
C101 C100 C105 C106 178.5(4) . . . . ?
C107 N101 C106 C105 179.9(4) . . . . ?
Cu11 N101 C106 C105 6.3(7) . . . . ?
C104 C105 C106 N101 172.0(4) . . . . ?
C100 C105 C106 N101 -7.7(7) . . . . ?
C106 N101 C107 C108 -134.0(4) . . . . ?
Cu11 N101 C107 C108 40.4(4) . . . . ?
C109 N103 C108 C107 151.3(4) . . . . ?
C120 N103 C108 C107 -94.1(4) . . . . ?
Cu11 N103 C108 C107 34.1(4) . . . . ?
N101 C107 C108 N103 -49.1(5) . . . . ?
C120 N103 C109 C110 28.5(4) . . . . ?
C108 N103 C109 C110 147.8(4) . . . . ?
Cu11 N103 C109 C110 -96.7(3) . . . . ?
C111 N104 C110 C109 -147.9(4) . . . . ?
C120 N104 C110 C109 -28.2(4) . . . . ?
Cu12 N104 C110 C109 94.3(4) . . . . ?
N103 C109 C110 N104 -0.1(5) . . . . ?
C110 N104 C111 C112 -160.4(4) . . . . ?
C120 N104 C111 C112 86.0(4) . . . . ?
Cu12 N104 C111 C112 -37.8(4) . . . . ?
C113 N102 C112 C111 142.4(4) . . . . ?
Cu12 N102 C112 C111 -35.4(4) . . . . ?
N104 C111 C112 N102 48.4(4) . . . . ?
C112 N102 C113 C114 176.3(4) . . . . ?
Cu12 N102 C113 C114 -6.2(6) . . . . ?
N102 C113 C114 C115 -174.8(4) . . . . ?
N102 C113 C114 C119 1.3(7) . . . . ?
C119 C114 C115 C116 -2.6(6) . . . . ?
C113 C114 C115 C116 173.6(4) . . . . ?
C114 C115 C116 C117 0.7(7) . . . . ?
C114 C115 C116 Br2 -179.1(3) . . . . ?
C115 C116 C117 C118 1.3(8) . . . . ?
Br2 C116 C117 C118 -178.9(4) . . . . ?
C116 C117 C118 C119 -1.5(8) . . . . ?
Cu12 O102 C119 C118 174.0(3) . . . . ?
Cu12 O102 C119 C114 -3.3(6) . . . . ?
C117 C118 C119 O102 -177.8(5) . . . . ?
C117 C118 C119 C114 -0.3(7) . . . . ?
C115 C114 C119 O102 179.7(4) . . . . ?
C113 C114 C119 O102 3.8(7) . . . . ?
C115 C114 C119 C118 2.3(6) . . . . ?
C113 C114 C119 C118 -173.6(4) . . . . ?
C109 N103 C120 N104 -46.3(4) . . . . ?
C108 N103 C120 N104 -165.9(3) . . . . ?
Cu11 N103 C120 N104 72.7(3) . . . . ?
C109 N103 C120 C121 -173.7(4) . . . . ?
C108 N103 C120 C121 66.6(4) . . . . ?
Cu11 N103 C120 C121 -54.7(4) . . . . ?
C111 N104 C120 N103 163.8(3) . . . . ?
C110 N104 C120 N103 46.0(4) . . . . ?
Cu12 N104 C120 N103 -76.7(3) . . . . ?
C111 N104 C120 C121 -70.7(4) . . . . ?
C110 N104 C120 C121 171.5(3) . . . . ?
Cu12 N104 C120 C121 48.8(4) . . . . ?
N103 C120 C121 C122 -120.3(4) . . . . ?
N104 C120 C121 C122 121.3(4) . . . . ?
N103 C120 C121 C126 56.1(5) . . . . ?
N104 C120 C121 C126 -62.3(5) . . . . ?
C126 C121 C122 C123 0.2(6) . . . . ?
C120 C121 C122 C123 176.7(4) . . . . ?
C121 C122 C123 C124 -1.2(6) . . . . ?
C121 C122 C123 Br3 177.3(3) . . . . ?
C122 C123 C124 C125 1.5(7) . . . . ?
Br3 C123 C124 C125 -177.0(3) . . . . ?
C123 C124 C125 C126 -0.9(7) . . . . ?
Cu12 O103 C126 C125 -132.0(3) . . . . ?
Cu11 O103 C126 C125 126.9(3) . . . . ?
Cu12 O103 C126 C121 48.2(4) . . . . ?
Cu11 O103 C126 C121 -52.9(4) . . . . ?
C124 C125 C126 O103 -179.9(4) . . . . ?
C124 C125 C126 C121 -0.1(6) . . . . ?
C122 C121 C126 O103 -179.8(4) . . . . ?
C120 C121 C126 O103 3.8(6) . . . . ?
C122 C121 C126 C125 0.4(6) . . . . ?
C120 C121 C126 C125 -176.0(4) . . . . ?
